data_4315715
loop_
_publ_author_name
'Kenji Matsumoto'
'Keita Suzuki'
'Toshiaki Tsukuda'
'Taro Tsubomura'

_publ_contact_author_address
;
 3-3-1 Kichijoji-kitamachi, Musashino, Tokyo, 180-8633, Japan
;
_publ_contact_author_email tsubomura@st.seikei.ac.jp
_publ_contact_author_fax +81-422-37-3871
_publ_contact_author_name 'Taro Tsubomura'
_publ_contact_author_phone +81-422-37-3752
_publ_section_title
;
 A Chiral 2,6-Bis(Oxazolinyl)Pyridine Ligand with Amide Groups to Form
 Isomorphous Complexes through All the Lanthanoid Series
;
_journal_name_full 'Inorganic Chemistry'
_journal_page_first 4717
_journal_page_last 4719
_journal_paper_doi 10.1021/ic901743q
_journal_volume 49
_journal_year 2010
_chemical_absolute_configuration rmad
_chemical_formula_moiety 'C42 H60 Gd N13 O18 '
_chemical_formula_sum 'C42 H60 Gd N13 O18'
_chemical_formula_weight 1192.26
_chemical_name_common '[Gd((S,S)-tBu-pbxa)2](NO3)3'
_space_group_IT_number 18
_symmetry_cell_setting orthorhombic
_symmetry_Int_Tables_number 18
_symmetry_space_group_name_Hall 'P 2 2ab'
_symmetry_space_group_name_H-M 'P 21 21 2'
_cell_angle_alpha 90.0000
_cell_angle_beta 90.0000
_cell_angle_gamma 90.0000
_cell_formula_units_Z 2
_cell_length_a 21.394(13)
_cell_length_b 12.674(8)
_cell_length_c 10.872(7)
_cell_measurement_reflns_used 8600
_cell_measurement_temperature 123.1
_cell_measurement_theta_max 27.5
_cell_measurement_theta_min 3.1
_cell_volume 2948(3)
_computing_cell_refinement CrystalClear
_computing_data_collection CrystalClear
_computing_data_reduction CrystalStructure
_computing_publication_material 'CrystalStructure 3.8'
_computing_structure_refinement SHELXL
_computing_structure_solution SIR92
_diffrn_ambient_temperature 123.1
_diffrn_detector_area_resol_mean 7.31
_diffrn_measured_fraction_theta_full 0.987
_diffrn_measured_fraction_theta_max 0.987
_diffrn_measurement_device_type 'Rigaku Saturn'
_diffrn_measurement_method \w
_diffrn_radiation_type 'Mo K\a'
_diffrn_radiation_wavelength 0.71070
_diffrn_reflns_av_R_equivalents 0.087
_diffrn_reflns_limit_h_max 27
_diffrn_reflns_limit_h_min -27
_diffrn_reflns_limit_k_max 16
_diffrn_reflns_limit_k_min -16
_diffrn_reflns_limit_l_max 13
_diffrn_reflns_limit_l_min -13
_diffrn_reflns_number 27631
_diffrn_reflns_theta_full 27.48
_diffrn_reflns_theta_max 27.48
_exptl_absorpt_coefficient_mu 1.201
_exptl_absorpt_correction_T_max 0.835
_exptl_absorpt_correction_T_min 0.699
_exptl_absorpt_correction_type numerical
_exptl_absorpt_process_details
;
    Higashi, T. (1999). Program for Absorption Correction.
    Rigaku Corporation, Tokyo, Japan.
;
_exptl_crystal_colour colorless
_exptl_crystal_density_diffrn 1.343
_exptl_crystal_density_method 'not measured'
_exptl_crystal_description prism
_exptl_crystal_F_000 1222.00
_exptl_crystal_size_max 0.25
_exptl_crystal_size_mid 0.20
_exptl_crystal_size_min 0.15
_refine_diff_density_max 2.07
_refine_diff_density_min -0.64
_refine_ls_abs_structure_details 'Flack, H. D. (1983), Acta Cryst. A39, 876-881.  2803 Friedel Pairs'
_refine_ls_abs_structure_Flack 0.025(19)
_refine_ls_extinction_method none
_refine_ls_goodness_of_fit_ref 1.127
_refine_ls_hydrogen_treatment constr
_refine_ls_number_parameters 354
_refine_ls_number_reflns 6552
_refine_ls_R_factor_gt 0.0481
_refine_ls_shift/su_max 0.0000
_refine_ls_structure_factor_coef Fsqd
_refine_ls_weighting_details 'w = 1/[\s^2^(Fo^2^)+(0.0709P)^2^+0.0000P] where P=(Fo^2^+2Fc^2^)/3'
_refine_ls_weighting_scheme calc
_refine_ls_wR_factor_ref 0.1490
_reflns_number_gt 5510
_reflns_number_total 6552
_reflns_threshold_expression F^2^>2.0\s(F^2^)
_cod_data_source_file ic901743q_si_002_8.cif
_cod_data_source_block '__0529_tBu-pbxa_Gd_3rd'
_cod_original_formula_sum 'C42 H60 Gd N13 O18 '
_cod_database_code 4315715

loop_
_symmetry_equiv_pos_site_id
_symmetry_equiv_pos_as_xyz
1 +X,+Y,+Z
2 1/2+X,1/2-Y,-Z
3 1/2-X,1/2+Y,-Z
4 -X,-Y,+Z

loop_
_atom_site_label
_atom_site_type_symbol
_atom_site_fract_x
_atom_site_fract_y
_atom_site_fract_z
_atom_site_U_iso_or_equiv
_atom_site_adp_type
_atom_site_occupancy
_atom_site_symmetry_multiplicity
_atom_site_calc_flag
_atom_site_refinement_flags
_atom_site_disorder_assembly
_atom_site_disorder_group
Gd(1) Gd 1.0000 0.0000 0.30403(4) 0.01583(12) Uani 1.00 2 d S . .
O(1) O 0.9231(2) 0.2709(3) 0.5295(4) 0.0278(11) Uani 1.00 1 d . . .
O(2) O 0.8966(2) -0.0329(3) 0.3925(4) 0.0239(11) Uani 1.00 1 d . . .
O(3) O 1.1433(2) 0.1666(4) 0.0612(6) 0.0258(14) Uani 1.00 1 d . . .
O(4) O 1.0785(2) -0.1169(3) 0.2024(5) 0.0243(10) Uani 1.00 1 d . . .
O(5) O 0.7326(2) 0.0856(4) 0.9064(5) 0.0305(11) Uani 1.00 1 d . . .
O(6) O 0.7329(2) 0.0722(5) 0.7089(5) 0.0446(15) Uani 1.00 1 d . . .
O(7) O 0.8199(2) 0.0949(4) 0.8055(5) 0.0335(12) Uani 1.00 1 d . . .
O(8) O 1.0733(6) 0.1558(11) 0.7300(13) 0.061(3) Uani 0.50 1 d P . .
O(9) O 1.0062(8) 0.0330(8) 0.7836(9) 0.045(3) Uani 0.50 1 d P . .
O(10) O 0.9905(8) 0.1955(13) 0.831(2) 0.125(9) Uani 0.50 1 d P . .
O(11) O 0.5000 0.0000 0.3203(10) 0.101(4) Uani 1.00 2 d S . .
N(1) N 1.0326(2) 0.2003(4) 0.3060(5) 0.0180(11) Uani 1.00 1 d . . .
N(2) N 0.9652(2) 0.1127(4) 0.4845(5) 0.0198(12) Uani 1.00 1 d . . .
N(3) N 0.8089(2) 0.0062(6) 0.4989(5) 0.0251(11) Uani 1.00 1 d . . .
N(4) N 1.0580(2) 0.0719(4) 0.1216(5) 0.0191(12) Uani 1.00 1 d . . .
N(5) N 1.1371(3) -0.1700(6) 0.0437(8) 0.034(2) Uani 1.00 1 d . . .
N(6) N 0.7611(2) 0.0843(4) 0.8075(6) 0.0240(12) Uani 1.00 1 d . . .
N(7) N 1.0237(6) 0.1293(12) 0.7806(13) 0.039(3) Uani 0.50 1 d P . .
C(1) C 1.0121(2) 0.2657(4) 0.3953(6) 0.0189(15) Uani 1.00 1 d . . .
C(2) C 1.0334(3) 0.3693(5) 0.4071(7) 0.0248(14) Uani 1.00 1 d . . .
C(3) C 1.0781(3) 0.4048(5) 0.3242(7) 0.0275(16) Uani 1.00 1 d . . .
C(4) C 1.0991(3) 0.3405(5) 0.2280(6) 0.0241(15) Uani 1.00 1 d . . .
C(5) C 1.0747(3) 0.2379(5) 0.2238(6) 0.0203(14) Uani 1.00 1 d . . .
C(6) C 0.9664(3) 0.2126(5) 0.4736(6) 0.0203(14) Uani 1.00 1 d . . .
C(7) C 0.8820(3) 0.1930(6) 0.5936(8) 0.0334(18) Uani 1.00 1 d . . .
C(8) C 0.9093(3) 0.0860(5) 0.5579(6) 0.0196(14) Uani 1.00 1 d . . .
C(9) C 0.8694(2) 0.0151(5) 0.4761(6) 0.0192(15) Uani 1.00 1 d . . .
C(10) C 0.7665(3) -0.0600(8) 0.4254(10) 0.052(2) Uani 1.00 1 d . . .
C(11) C 0.7845(5) -0.1756(9) 0.4368(17) 0.117(7) Uani 1.00 1 d . . .
C(12) C 0.6992(3) -0.0425(8) 0.4768(9) 0.054(2) Uani 1.00 1 d . . .
C(13) C 0.7675(4) -0.0206(14) 0.2921(9) 0.104(7) Uani 1.00 1 d . . .
C(14) C 1.0908(3) 0.1557(5) 0.1321(7) 0.0217(14) Uani 1.00 1 d . . .
C(15) C 1.1474(3) 0.0694(5) -0.0080(7) 0.0252(15) Uani 1.00 1 d . . .
C(16) C 1.0901(2) 0.0012(8) 0.0333(5) 0.0221(11) Uani 1.00 1 d . . .
C(17) C 1.1024(3) -0.1014(5) 0.1003(7) 0.0213(14) Uani 1.00 1 d . . .
C(18) C 1.1522(4) -0.2800(6) 0.0786(8) 0.039(2) Uani 1.00 1 d . . .
C(19) C 1.1842(4) -0.3306(6) -0.0316(8) 0.046(2) Uani 1.00 1 d . . .
C(20) C 1.0906(5) -0.3384(7) 0.1033(12) 0.079(4) Uani 1.00 1 d . . .
C(21) C 1.1947(5) -0.2771(8) 0.1909(10) 0.074(3) Uani 1.00 1 d . . .
H(1) H 1.0177 0.4143 0.4699 0.030 Uiso 1.00 1 c R . .
H(2) H 1.0948 0.4739 0.3329 0.033 Uiso 1.00 1 c R . .
H(3) H 1.1282 0.3651 0.1687 0.029 Uiso 1.00 1 c R . .
H(4) H 0.8382 0.1995 0.5653 0.040 Uiso 1.00 1 c R . .
H(5) H 0.8833 0.2033 0.6838 0.040 Uiso 1.00 1 c R . .
H(6) H 0.9221 0.0466 0.6336 0.023 Uiso 1.00 1 c R . .
H(7) H 0.7932 0.0417 0.5612 0.030 Uiso 1.00 1 c R . .
H(8) H 0.8152 -0.1933 0.3731 0.140 Uiso 1.00 1 c R . .
H(9) H 0.7473 -0.2197 0.4265 0.140 Uiso 1.00 1 c R . .
H(10) H 0.8028 -0.1883 0.5182 0.140 Uiso 1.00 1 c R . .
H(11) H 0.6904 -0.0951 0.5406 0.065 Uiso 1.00 1 c R . .
H(12) H 0.6687 -0.0497 0.4100 0.065 Uiso 1.00 1 c R . .
H(13) H 0.6961 0.0285 0.5123 0.065 Uiso 1.00 1 c R . .
H(14) H 0.7350 0.0329 0.2808 0.125 Uiso 1.00 1 c R . .
H(15) H 0.7598 -0.0799 0.2363 0.125 Uiso 1.00 1 c R . .
H(16) H 0.8085 0.0104 0.2740 0.125 Uiso 1.00 1 c R . .
H(17) H 1.1871 0.0324 0.0104 0.030 Uiso 1.00 1 c R . .
H(18) H 1.1455 0.0838 -0.0974 0.030 Uiso 1.00 1 c R . .
H(19) H 1.0623 -0.0123 -0.0389 0.027 Uiso 1.00 1 c R . .
H(20) H 1.1540 -0.1480 -0.0254 0.041 Uiso 1.00 1 c R . .
H(21) H 1.1527 -0.3635 -0.0847 0.055 Uiso 1.00 1 c R . .
H(22) H 1.2137 -0.3845 -0.0031 0.055 Uiso 1.00 1 c R . .
H(23) H 1.2068 -0.2765 -0.0782 0.055 Uiso 1.00 1 c R . .
H(24) H 1.0787 -0.3293 0.1897 0.094 Uiso 1.00 1 c R . .
H(25) H 1.0960 -0.4137 0.0856 0.094 Uiso 1.00 1 c R . .
H(26) H 1.0578 -0.3095 0.0503 0.094 Uiso 1.00 1 c R . .
H(27) H 1.2384 -0.2767 0.1643 0.088 Uiso 1.00 1 c R . .
H(28) H 1.1869 -0.3396 0.2419 0.088 Uiso 1.00 1 c R . .
H(29) H 1.1860 -0.2133 0.2388 0.088 Uiso 1.00 1 c R . .

loop_
_atom_site_aniso_label
_atom_site_aniso_U_11
_atom_site_aniso_U_22
_atom_site_aniso_U_33
_atom_site_aniso_U_12
_atom_site_aniso_U_13
_atom_site_aniso_U_23
Gd(1) 0.01171(18) 0.01366(18) 0.0221(2) 0.0005(2) 0.0000 0.0000
O(1) 0.027(2) 0.021(2) 0.035(3) -0.000(2) 0.011(2) -0.003(2)
O(2) 0.020(2) 0.019(2) 0.034(2) -0.0021(16) 0.008(2) -0.0083(19)
O(3) 0.019(2) 0.025(3) 0.033(3) -0.007(2) 0.015(2) -0.005(2)
O(4) 0.019(2) 0.020(2) 0.033(2) 0.0018(18) 0.011(2) -0.001(2)
O(5) 0.026(2) 0.041(3) 0.025(2) 0.005(2) 0.001(2) 0.005(2)
O(6) 0.033(2) 0.075(4) 0.026(3) 0.017(2) -0.011(2) -0.017(3)
O(7) 0.022(2) 0.049(3) 0.029(2) -0.006(2) 0.004(2) 0.009(2)
O(8) 0.066(9) 0.057(8) 0.061(9) -0.006(7) 0.005(7) -0.013(7)
O(9) 0.064(8) 0.042(6) 0.028(4) -0.009(7) -0.015(8) 0.005(3)
O(10) 0.074(13) 0.072(10) 0.23(2) 0.003(9) 0.068(17) -0.066(13)
O(11) 0.156(12) 0.066(6) 0.081(7) -0.049(9) 0.0000 0.0000
N(1) 0.013(2) 0.018(2) 0.024(2) 0.002(2) -0.002(2) 0.002(2)
N(2) 0.015(2) 0.018(2) 0.026(3) 0.000(2) -0.001(2) -0.001(2)
N(3) 0.017(2) 0.027(2) 0.031(2) -0.007(3) 0.009(2) -0.015(4)
N(4) 0.020(2) 0.018(2) 0.019(3) 0.000(2) -0.002(2) -0.003(2)
N(5) 0.033(4) 0.022(3) 0.048(5) 0.000(3) 0.009(3) 0.002(3)
N(6) 0.024(2) 0.023(2) 0.026(3) 0.003(2) -0.004(2) 0.000(2)
N(7) 0.035(7) 0.052(9) 0.031(8) 0.005(6) -0.011(6) -0.003(6)
C(1) 0.019(4) 0.015(2) 0.022(3) 0.002(2) -0.005(2) -0.000(2)
C(2) 0.028(3) 0.018(3) 0.028(3) -0.000(2) -0.003(3) -0.002(3)
C(3) 0.026(3) 0.012(3) 0.044(4) -0.004(2) -0.002(3) 0.001(3)
C(4) 0.019(3) 0.019(3) 0.034(4) -0.003(2) -0.001(3) 0.006(2)
C(5) 0.020(3) 0.018(3) 0.024(4) 0.004(2) -0.005(2) -0.000(2)
C(6) 0.014(3) 0.022(3) 0.025(3) 0.002(2) -0.003(2) -0.002(2)
C(7) 0.030(3) 0.025(3) 0.045(4) -0.008(3) 0.017(3) -0.013(3)
C(8) 0.016(3) 0.021(3) 0.022(3) -0.001(2) 0.001(2) -0.000(2)
C(9) 0.020(2) 0.010(4) 0.028(3) -0.001(2) 0.002(2) 0.001(2)
C(10) 0.026(4) 0.066(6) 0.065(6) -0.020(4) 0.019(4) -0.041(5)
C(11) 0.058(7) 0.058(7) 0.235(19) -0.034(5) 0.079(9) -0.095(10)
C(12) 0.028(4) 0.077(6) 0.057(6) -0.017(4) 0.011(4) -0.039(5)
C(13) 0.028(4) 0.24(2) 0.045(5) -0.047(8) 0.009(4) -0.057(11)
C(14) 0.020(3) 0.019(3) 0.025(3) -0.003(2) -0.004(3) 0.005(3)
C(15) 0.027(3) 0.018(3) 0.031(4) -0.001(2) 0.007(3) -0.002(3)
C(16) 0.018(2) 0.023(2) 0.025(3) -0.003(4) 0.004(2) -0.001(5)
C(17) 0.018(3) 0.019(3) 0.027(4) 0.004(2) -0.000(3) -0.000(3)
C(18) 0.052(5) 0.023(3) 0.042(5) 0.014(3) 0.025(4) 0.004(3)
C(19) 0.054(5) 0.027(4) 0.056(5) 0.011(3) 0.032(4) -0.007(4)
C(20) 0.110(9) 0.024(4) 0.102(9) -0.001(5) 0.081(8) 0.000(5)
C(21) 0.108(9) 0.060(6) 0.053(6) 0.057(6) 0.018(7) 0.017(5)

loop_
_atom_type_symbol
_atom_type_description
_atom_type_scat_dispersion_real
_atom_type_scat_dispersion_imag
_atom_type_scat_source
C C 0.003 0.002
;
International Tables for Crystallography
(1992, Vol. C, Tables 4.2.6.8 and 6.1.1.4)
;
H H 0.000 0.000
;
International Tables for Crystallography
(1992, Vol. C, Table 6.1.1.4)
;
Gd Gd -0.165 3.904
;
International Tables for Crystallography
(1992, Vol. C, Tables 4.2.6.8 and 6.1.1.4)
;
N N 0.006 0.003
;
International Tables for Crystallography
(1992, Vol. C, Tables 4.2.6.8 and 6.1.1.4)
;
O O 0.011 0.006
;
International Tables for Crystallography
(1992, Vol. C, Tables 4.2.6.8 and 6.1.1.4)
;

loop_
_geom_angle_atom_site_label_1
_geom_angle_atom_site_label_2
_geom_angle_atom_site_label_3
_geom_angle
_geom_angle_publ_flag
_geom_angle_site_symmetry_1
_geom_angle_site_symmetry_2
_geom_angle_site_symmetry_3
O(2) Gd(1) O(2) 133.75(17) yes . . 4_755
O(2) Gd(1) O(4) 132.89(14) yes . . .
O(2) Gd(1) O(4) 70.54(15) yes . . 4_755
O(2) Gd(1) N(1) 113.62(15) yes . . .
O(2) Gd(1) N(1) 65.98(15) yes . . 4_755
O(2) Gd(1) N(2) 61.81(16) yes . . .
O(2) Gd(1) N(2) 82.25(16) yes . . 4_755
O(2) Gd(1) N(4) 144.94(17) yes . . .
O(2) Gd(1) N(4) 78.59(17) yes . . 4_755
O(2) Gd(1) O(4) 70.54(15) yes 4_755 . .
O(2) Gd(1) O(4) 132.89(14) yes 4_755 . 4_755
O(2) Gd(1) N(1) 65.98(15) yes 4_755 . .
O(2) Gd(1) N(1) 113.62(15) yes 4_755 . 4_755
O(2) Gd(1) N(2) 82.25(16) yes 4_755 . .
O(2) Gd(1) N(2) 61.81(16) yes 4_755 . 4_755
O(2) Gd(1) N(4) 78.59(17) yes 4_755 . .
O(2) Gd(1) N(4) 144.94(17) yes 4_755 . 4_755
O(4) Gd(1) O(4) 127.50(18) yes . . 4_755
O(4) Gd(1) N(1) 113.40(15) yes . . .
O(4) Gd(1) N(1) 67.04(15) yes . . 4_755
O(4) Gd(1) N(2) 150.77(17) yes . . .
O(4) Gd(1) N(2) 79.12(17) yes . . 4_755
O(4) Gd(1) N(4) 62.19(17) yes . . .
O(4) Gd(1) N(4) 76.56(17) yes . . 4_755
O(4) Gd(1) N(1) 67.04(15) yes 4_755 . .
O(4) Gd(1) N(1) 113.40(15) yes 4_755 . 4_755
O(4) Gd(1) N(2) 79.12(17) yes 4_755 . .
O(4) Gd(1) N(2) 150.77(17) yes 4_755 . 4_755
O(4) Gd(1) N(4) 76.56(17) yes 4_755 . .
O(4) Gd(1) N(4) 62.19(17) yes 4_755 . 4_755
N(1) Gd(1) N(1) 179.09(18) yes . . 4_755
N(1) Gd(1) N(2) 61.90(17) yes . . .
N(1) Gd(1) N(2) 117.30(17) yes . . 4_755
N(1) Gd(1) N(4) 61.67(18) yes . . .
N(1) Gd(1) N(4) 119.15(18) yes . . 4_755
N(1) Gd(1) N(2) 117.30(17) yes 4_755 . .
N(1) Gd(1) N(2) 61.90(17) yes 4_755 . 4_755
N(1) Gd(1) N(4) 119.15(18) yes 4_755 . .
N(1) Gd(1) N(4) 61.67(18) yes 4_755 . 4_755
N(2) Gd(1) N(2) 78.73(18) yes . . 4_755
N(2) Gd(1) N(4) 123.46(18) yes . . .
N(2) Gd(1) N(4) 132.10(17) yes . . 4_755
N(2) Gd(1) N(4) 132.10(17) yes 4_755 . .
N(2) Gd(1) N(4) 123.46(18) yes 4_755 . 4_755
N(4) Gd(1) N(4) 75.61(17) yes . . 4_755
C(6) O(1) C(7) 104.8(5) yes . . .
Gd(1) O(2) C(9) 129.0(4) yes . . .
C(14) O(3) C(15) 104.8(5) yes . . .
Gd(1) O(4) C(17) 125.5(4) yes . . .
O(9) O(9) N(7) 178.4(19) yes 4_755 . .
Gd(1) N(1) C(1) 120.8(4) yes . . .
Gd(1) N(1) C(5) 120.7(4) yes . . .
C(1) N(1) C(5) 118.3(5) yes . . .
Gd(1) N(2) C(6) 118.8(4) yes . . .
Gd(1) N(2) C(8) 121.7(4) yes . . .
C(6) N(2) C(8) 107.1(5) yes . . .
C(9) N(3) C(10) 123.4(6) yes . . .
Gd(1) N(4) C(14) 120.2(4) yes . . .
Gd(1) N(4) C(16) 121.4(4) yes . . .
C(14) N(4) C(16) 107.8(5) yes . . .
C(17) N(5) C(18) 129.4(8) yes . . .
O(5) N(6) O(6) 120.8(5) yes . . .
O(5) N(6) O(7) 120.3(6) yes . . .
O(6) N(6) O(7) 118.9(6) yes . . .
O(8) N(7) O(9) 121.3(15) yes . . .
O(8) N(7) O(10) 120.5(16) yes . . .
O(9) N(7) O(10) 118.2(16) yes . . .
N(1) C(1) C(2) 122.5(5) yes . . .
N(1) C(1) C(6) 110.7(5) yes . . .
C(2) C(1) C(6) 126.7(6) yes . . .
C(1) C(2) C(3) 118.0(6) yes . . .
C(2) C(3) C(4) 121.1(6) yes . . .
C(3) C(4) C(5) 116.5(6) yes . . .
N(1) C(5) C(4) 123.5(6) yes . . .
N(1) C(5) C(14) 110.5(5) yes . . .
C(4) C(5) C(14) 126.0(6) yes . . .
O(1) C(6) N(2) 119.7(6) yes . . .
O(1) C(6) C(1) 118.4(5) yes . . .
N(2) C(6) C(1) 121.7(6) yes . . .
O(1) C(7) C(8) 104.0(5) yes . . .
N(2) C(8) C(7) 104.1(5) yes . . .
N(2) C(8) C(9) 105.9(5) yes . . .
C(7) C(8) C(9) 117.1(5) yes . . .
O(2) C(9) N(3) 123.8(6) yes . . .
O(2) C(9) C(8) 117.0(5) yes . . .
N(3) C(9) C(8) 119.2(6) yes . . .
N(3) C(10) C(11) 110.4(8) yes . . .
N(3) C(10) C(12) 107.1(7) yes . . .
N(3) C(10) C(13) 108.6(8) yes . . .
C(11) C(10) C(12) 110.0(8) yes . . .
C(11) C(10) C(13) 112.8(11) yes . . .
C(12) C(10) C(13) 107.9(7) yes . . .
O(3) C(14) N(4) 119.0(6) yes . . .
O(3) C(14) C(5) 119.8(6) yes . . .
N(4) C(14) C(5) 121.1(6) yes . . .
O(3) C(15) C(16) 105.9(6) yes . . .
N(4) C(16) C(15) 102.4(6) yes . . .
N(4) C(16) C(17) 106.8(5) yes . . .
C(15) C(16) C(17) 118.4(5) yes . . .
O(4) C(17) N(5) 123.7(7) yes . . .
O(4) C(17) C(16) 119.7(6) yes . . .
N(5) C(17) C(16) 116.5(6) yes . . .
N(5) C(18) C(19) 107.1(7) yes . . .
N(5) C(18) C(20) 108.1(7) yes . . .
N(5) C(18) C(21) 108.3(7) yes . . .
C(19) C(18) C(20) 108.7(7) yes . . .
C(19) C(18) C(21) 111.9(7) yes . . .
C(20) C(18) C(21) 112.6(8) yes . . .
C(9) N(3) H(7) 118.3 no . . .
C(10) N(3) H(7) 118.3 no . . .
C(17) N(5) H(20) 115.3 no . . .
C(18) N(5) H(20) 115.3 no . . .
C(1) C(2) H(1) 121.0 no . . .
C(3) C(2) H(1) 121.0 no . . .
C(2) C(3) H(2) 119.4 no . . .
C(4) C(3) H(2) 119.5 no . . .
C(3) C(4) H(3) 121.7 no . . .
C(5) C(4) H(3) 121.7 no . . .
O(1) C(7) H(4) 110.9 no . . .
O(1) C(7) H(5) 110.9 no . . .
C(8) C(7) H(4) 111.0 no . . .
C(8) C(7) H(5) 110.9 no . . .
H(4) C(7) H(5) 109.0 no . . .
N(2) C(8) H(6) 109.8 no . . .
C(7) C(8) H(6) 109.8 no . . .
C(9) C(8) H(6) 109.8 no . . .
C(10) C(11) H(8) 109.5 no . . .
C(10) C(11) H(9) 109.5 no . . .
C(10) C(11) H(10) 109.5 no . . .
H(8) C(11) H(9) 109.5 no . . .
H(8) C(11) H(10) 109.5 no . . .
H(9) C(11) H(10) 109.5 no . . .
C(10) C(12) H(11) 109.5 no . . .
C(10) C(12) H(12) 109.5 no . . .
C(10) C(12) H(13) 109.5 no . . .
H(11) C(12) H(12) 109.5 no . . .
H(11) C(12) H(13) 109.5 no . . .
H(12) C(12) H(13) 109.5 no . . .
C(10) C(13) H(14) 109.5 no . . .
C(10) C(13) H(15) 109.5 no . . .
C(10) C(13) H(16) 109.5 no . . .
H(14) C(13) H(15) 109.5 no . . .
H(14) C(13) H(16) 109.5 no . . .
H(15) C(13) H(16) 109.5 no . . .
O(3) C(15) H(17) 110.6 no . . .
O(3) C(15) H(18) 110.6 no . . .
C(16) C(15) H(17) 110.6 no . . .
C(16) C(15) H(18) 110.6 no . . .
H(17) C(15) H(18) 108.7 no . . .
N(4) C(16) H(19) 109.6 no . . .
C(15) C(16) H(19) 109.6 no . . .
C(17) C(16) H(19) 109.6 no . . .
C(18) C(19) H(21) 109.5 no . . .
C(18) C(19) H(22) 109.5 no . . .
C(18) C(19) H(23) 109.5 no . . .
H(21) C(19) H(22) 109.5 no . . .
H(21) C(19) H(23) 109.5 no . . .
H(22) C(19) H(23) 109.5 no . . .
C(18) C(20) H(24) 109.5 no . . .
C(18) C(20) H(25) 109.5 no . . .
C(18) C(20) H(26) 109.5 no . . .
H(24) C(20) H(25) 109.5 no . . .
H(24) C(20) H(26) 109.5 no . . .
H(25) C(20) H(26) 109.5 no . . .
C(18) C(21) H(27) 109.5 no . . .
C(18) C(21) H(28) 109.5 no . . .
C(18) C(21) H(29) 109.5 no . . .
H(27) C(21) H(28) 109.5 no . . .
H(27) C(21) H(29) 109.5 no . . .
H(28) C(21) H(29) 109.5 no . . .

loop_
_geom_bond_atom_site_label_1
_geom_bond_atom_site_label_2
_geom_bond_distance
_geom_bond_publ_flag
_geom_bond_site_symmetry_1
_geom_bond_site_symmetry_2
Gd(1) O(2) 2.447(4) yes . .
Gd(1) O(2) 2.447(4) yes . 4_755
Gd(1) O(4) 2.497(4) yes . .
Gd(1) O(4) 2.497(4) yes . 4_755
Gd(1) N(1) 2.633(5) yes . .
Gd(1) N(1) 2.633(5) yes . 4_755
Gd(1) N(2) 2.538(5) yes . .
Gd(1) N(2) 2.538(5) yes . 4_755
Gd(1) N(4) 2.511(5) yes . .
Gd(1) N(4) 2.511(5) yes . 4_755
O(1) C(6) 1.332(8) yes . .
O(1) C(7) 1.495(9) yes . .
O(2) C(9) 1.239(8) yes . .
O(3) C(14) 1.369(9) yes . .
O(3) C(15) 1.447(9) yes . .
O(4) C(17) 1.238(9) yes . .
O(5) N(6) 1.237(8) yes . .
O(6) N(6) 1.240(8) yes . .
O(7) N(6) 1.265(7) yes . .
O(8) N(7) 1.24(2) yes . .
O(9) O(9) 0.877(16) yes . 4_755
O(9) N(7) 1.278(19) yes . .
O(10) N(7) 1.23(2) yes . .
N(1) C(1) 1.350(8) yes . .
N(1) C(5) 1.356(8) yes . .
N(2) C(6) 1.272(8) yes . .
N(2) C(8) 1.477(8) yes . .
N(3) C(9) 1.323(7) yes . .
N(3) C(10) 1.472(11) yes . .
N(4) C(14) 1.278(9) yes . .
N(4) C(16) 1.482(9) yes . .
N(5) C(17) 1.297(10) yes . .
N(5) C(18) 1.481(11) yes . .
C(1) C(2) 1.396(9) yes . .
C(1) C(6) 1.460(9) yes . .
C(2) C(3) 1.391(10) yes . .
C(3) C(4) 1.399(10) yes . .
C(4) C(5) 1.401(9) yes . .
C(5) C(14) 1.483(10) yes . .
C(7) C(8) 1.527(10) yes . .
C(8) C(9) 1.526(9) yes . .
C(10) C(11) 1.521(15) yes . .
C(10) C(12) 1.561(12) yes . .
C(10) C(13) 1.532(15) yes . .
C(15) C(16) 1.566(10) yes . .
C(16) C(17) 1.513(12) yes . .
C(18) C(19) 1.523(12) yes . .
C(18) C(20) 1.535(14) yes . .
C(18) C(21) 1.522(14) yes . .
N(3) H(7) 0.880 no . .
N(5) H(20) 0.880 no . .
C(2) H(1) 0.950 no . .
C(3) H(2) 0.950 no . .
C(4) H(3) 0.950 no . .
C(7) H(4) 0.990 no . .
C(7) H(5) 0.990 no . .
C(8) H(6) 1.000 no . .
C(11) H(8) 0.980 no . .
C(11) H(9) 0.980 no . .
C(11) H(10) 0.980 no . .
C(12) H(11) 0.980 no . .
C(12) H(12) 0.980 no . .
C(12) H(13) 0.980 no . .
C(13) H(14) 0.980 no . .
C(13) H(15) 0.980 no . .
C(13) H(16) 0.980 no . .
C(15) H(17) 0.990 no . .
C(15) H(18) 0.990 no . .
C(16) H(19) 1.000 no . .
C(19) H(21) 0.980 no . .
C(19) H(22) 0.980 no . .
C(19) H(23) 0.980 no . .
C(20) H(24) 0.980 no . .
C(20) H(25) 0.980 no . .
C(20) H(26) 0.980 no . .
C(21) H(27) 0.980 no . .
C(21) H(28) 0.980 no . .
C(21) H(29) 0.980 no . .

loop_
_geom_contact_atom_site_label_1
_geom_contact_atom_site_label_2
_geom_contact_distance
_geom_contact_publ_flag
_geom_contact_site_symmetry_1
_geom_contact_site_symmetry_2
O(1) C(12) 3.528(10) ? . 3_656
O(5) N(5) 3.340(9) ? . 4_756
O(5) C(4) 3.342(8) ? . 2_456
O(5) C(15) 3.364(8) ? . 4_756
O(6) N(3) 2.925(8) ? . .
O(6) C(3) 3.343(9) ? . 2_456
O(6) C(4) 3.145(8) ? . 2_456
O(6) C(10) 3.581(12) ? . .
O(6) C(11) 3.588(14) ? . 3_656
O(6) C(12) 3.000(12) ? . .
O(7) N(3) 3.526(8) ? . .
O(7) N(5) 2.909(10) ? . 4_756
O(7) C(7) 2.936(10) ? . .
O(7) C(8) 3.305(8) ? . .
O(7) C(15) 2.989(9) ? . 4_756
O(7) C(16) 3.364(8) ? . 4_756
O(7) C(19) 3.474(10) ? . 4_756
O(8) N(2) 3.573(15) ? . .
O(8) C(15) 3.439(16) ? . 1_556
O(9) N(2) 3.516(12) ? . .
O(9) C(8) 3.281(15) ? . .
O(9) C(8) 3.399(14) ? . 4_755
O(9) C(16) 3.280(14) ? . 1_556
O(9) C(16) 3.436(15) ? . 4_756
O(10) N(5) 3.59(2) ? . 4_756
O(10) C(7) 3.47(2) ? . .
O(11) C(2) 3.469(12) ? . 2_456
O(11) C(2) 3.469(12) ? . 3_646
N(2) O(8) 3.573(15) ? . .
N(2) O(9) 3.516(12) ? . .
N(2) N(7) 3.460(15) ? . .
N(3) O(6) 2.925(8) ? . .
N(3) O(7) 3.526(8) ? . .
N(5) O(5) 3.340(9) ? . 4_754
N(5) O(7) 2.909(10) ? . 4_754
N(5) O(10) 3.59(2) ? . 4_754
N(5) N(6) 3.538(10) ? . 4_754
N(6) N(5) 3.538(10) ? . 4_756
N(6) C(15) 3.413(9) ? . 4_756
N(7) N(2) 3.460(15) ? . .
N(7) C(8) 3.486(15) ? . .
N(7) C(15) 3.586(16) ? . 1_556
N(7) C(16) 3.493(16) ? . 1_556
C(2) O(11) 3.469(12) ? . 2_556
C(3) O(6) 3.343(9) ? . 2_556
C(4) O(5) 3.342(8) ? . 2_556
C(4) O(6) 3.145(8) ? . 2_556
C(7) O(7) 2.936(10) ? . .
C(7) O(10) 3.47(2) ? . .
C(8) O(7) 3.305(8) ? . .
C(8) O(9) 3.281(15) ? . .
C(8) O(9) 3.399(14) ? . 4_755
C(8) N(7) 3.486(15) ? . .
C(10) O(6) 3.581(12) ? . .
C(11) O(6) 3.588(14) ? . 3_646
C(12) O(1) 3.528(10) ? . 3_646
C(12) O(6) 3.000(12) ? . .
C(15) O(5) 3.364(8) ? . 4_754
C(15) O(7) 2.989(9) ? . 4_754
C(15) O(8) 3.439(16) ? . 1_554
C(15) N(6) 3.413(9) ? . 4_754
C(15) N(7) 3.586(16) ? . 1_554
C(16) O(7) 3.364(8) ? . 4_754
C(16) O(9) 3.280(14) ? . 1_554
C(16) O(9) 3.436(15) ? . 4_754
C(16) N(7) 3.493(16) ? . 1_554
C(19) O(7) 3.474(10) ? . 4_754

loop_
_geom_torsion_atom_site_label_1
_geom_torsion_atom_site_label_2
_geom_torsion_atom_site_label_3
_geom_torsion_atom_site_label_4
_geom_torsion
_geom_torsion_publ_flag
_geom_torsion_site_symmetry_1
_geom_torsion_site_symmetry_2
_geom_torsion_site_symmetry_3
_geom_torsion_site_symmetry_4
O(2) Gd(1) O(2) C(9) 47.1(6) ? . . 4_755 4_755
O(2) Gd(1) O(2) C(9) 47.1(6) ? 4_755 . . .
O(2) Gd(1) O(4) C(17) 126.8(5) ? . . . .
O(4) Gd(1) O(2) C(9) 152.2(5) ? . . . .
O(2) Gd(1) O(4) C(17) -100.9(5) ? . . 4_755 4_755
O(4) Gd(1) O(2) C(9) -84.2(5) ? 4_755 . . .
O(2) Gd(1) N(1) C(1) 30.8(5) ? . . . .
O(2) Gd(1) N(1) C(5) -155.2(4) ? . . . .
N(1) Gd(1) O(2) C(9) -31.6(5) ? . . . .
O(2) Gd(1) N(1) C(1) -98.4(4) ? . . 4_755 4_755
O(2) Gd(1) N(1) C(5) 75.7(4) ? . . 4_755 4_755
N(1) Gd(1) O(2) C(9) 147.5(5) ? 4_755 . . .
O(2) Gd(1) N(2) C(6) -125.8(5) ? . . . .
O(2) Gd(1) N(2) C(8) 11.5(4) ? . . . .
N(2) Gd(1) O(2) C(9) 3.6(5) ? . . . .
O(2) Gd(1) N(2) C(6) 84.3(4) ? . . 4_755 4_755
O(2) Gd(1) N(2) C(8) -138.3(4) ? . . 4_755 4_755
N(2) Gd(1) O(2) C(9) 84.9(5) ? 4_755 . . .
O(2) Gd(1) N(4) C(14) 112.8(5) ? . . . .
O(2) Gd(1) N(4) C(16) -107.1(4) ? . . . .
N(4) Gd(1) O(2) C(9) -105.4(6) ? . . . .
O(2) Gd(1) N(4) C(14) -47.4(5) ? . . 4_755 4_755
O(2) Gd(1) N(4) C(16) 92.8(4) ? . . 4_755 4_755
N(4) Gd(1) O(2) C(9) -148.6(5) ? 4_755 . . .
O(2) Gd(1) O(4) C(17) -100.9(5) ? 4_755 . . .
O(4) Gd(1) O(2) C(9) -84.2(5) ? . . 4_755 4_755
O(2) Gd(1) O(4) C(17) 126.8(5) ? 4_755 . 4_755 4_755
O(4) Gd(1) O(2) C(9) 152.2(5) ? 4_755 . 4_755 4_755
O(2) Gd(1) N(1) C(1) -98.4(4) ? 4_755 . . .
O(2) Gd(1) N(1) C(5) 75.7(4) ? 4_755 . . .
N(1) Gd(1) O(2) C(9) 147.5(5) ? . . 4_755 4_755
O(2) Gd(1) N(1) C(1) 30.8(5) ? 4_755 . 4_755 4_755
O(2) Gd(1) N(1) C(5) -155.2(4) ? 4_755 . 4_755 4_755
N(1) Gd(1) O(2) C(9) -31.6(5) ? 4_755 . 4_755 4_755
O(2) Gd(1) N(2) C(6) 84.3(4) ? 4_755 . . .
O(2) Gd(1) N(2) C(8) -138.3(4) ? 4_755 . . .
N(2) Gd(1) O(2) C(9) 84.9(5) ? . . 4_755 4_755
O(2) Gd(1) N(2) C(6) -125.8(5) ? 4_755 . 4_755 4_755
O(2) Gd(1) N(2) C(8) 11.5(4) ? 4_755 . 4_755 4_755
N(2) Gd(1) O(2) C(9) 3.6(5) ? 4_755 . 4_755 4_755
O(2) Gd(1) N(4) C(14) -47.4(5) ? 4_755 . . .
O(2) Gd(1) N(4) C(16) 92.8(4) ? 4_755 . . .
N(4) Gd(1) O(2) C(9) -148.6(5) ? . . 4_755 4_755
O(2) Gd(1) N(4) C(14) 112.8(5) ? 4_755 . 4_755 4_755
O(2) Gd(1) N(4) C(16) -107.1(4) ? 4_755 . 4_755 4_755
N(4) Gd(1) O(2) C(9) -105.4(6) ? 4_755 . 4_755 4_755
O(4) Gd(1) O(4) C(17) 28.8(5) ? . . 4_755 4_755
O(4) Gd(1) O(4) C(17) 28.8(5) ? 4_755 . . .
O(4) Gd(1) N(1) C(1) -152.2(4) ? . . . .
O(4) Gd(1) N(1) C(5) 21.8(5) ? . . . .
N(1) Gd(1) O(4) C(17) -49.5(5) ? . . . .
O(4) Gd(1) N(1) C(1) 85.3(4) ? . . 4_755 4_755
O(4) Gd(1) N(1) C(5) -100.6(5) ? . . 4_755 4_755
N(1) Gd(1) O(4) C(17) 131.4(5) ? 4_755 . . .
O(4) Gd(1) N(2) C(6) 105.6(5) ? . . . .
O(4) Gd(1) N(2) C(8) -117.0(4) ? . . . .
N(2) Gd(1) O(4) C(17) -123.4(5) ? . . . .
O(4) Gd(1) N(2) C(6) -52.2(4) ? . . 4_755 4_755
O(4) Gd(1) N(2) C(8) 85.1(4) ? . . 4_755 4_755
N(2) Gd(1) O(4) C(17) -164.7(5) ? 4_755 . . .
O(4) Gd(1) N(4) C(14) -121.2(5) ? . . . .
O(4) Gd(1) N(4) C(16) 18.9(3) ? . . . .
N(4) Gd(1) O(4) C(17) -13.8(5) ? . . . .
O(4) Gd(1) N(4) C(14) 92.3(5) ? . . 4_755 4_755
O(4) Gd(1) N(4) C(16) -127.5(4) ? . . 4_755 4_755
N(4) Gd(1) O(4) C(17) 66.8(5) ? 4_755 . . .
O(4) Gd(1) N(1) C(1) 85.3(4) ? 4_755 . . .
O(4) Gd(1) N(1) C(5) -100.6(5) ? 4_755 . . .
N(1) Gd(1) O(4) C(17) 131.4(5) ? . . 4_755 4_755
O(4) Gd(1) N(1) C(1) -152.2(4) ? 4_755 . 4_755 4_755
O(4) Gd(1) N(1) C(5) 21.8(5) ? 4_755 . 4_755 4_755
N(1) Gd(1) O(4) C(17) -49.5(5) ? 4_755 . 4_755 4_755
O(4) Gd(1) N(2) C(6) -52.2(4) ? 4_755 . . .
O(4) Gd(1) N(2) C(8) 85.1(4) ? 4_755 . . .
N(2) Gd(1) O(4) C(17) -164.7(5) ? . . 4_755 4_755
O(4) Gd(1) N(2) C(6) 105.6(5) ? 4_755 . 4_755 4_755
O(4) Gd(1) N(2) C(8) -117.0(4) ? 4_755 . 4_755 4_755
N(2) Gd(1) O(4) C(17) -123.4(5) ? 4_755 . 4_755 4_755
O(4) Gd(1) N(4) C(14) 92.3(5) ? 4_755 . . .
O(4) Gd(1) N(4) C(16) -127.5(4) ? 4_755 . . .
N(4) Gd(1) O(4) C(17) 66.8(5) ? . . 4_755 4_755
O(4) Gd(1) N(4) C(14) -121.2(5) ? 4_755 . 4_755 4_755
O(4) Gd(1) N(4) C(16) 18.9(3) ? 4_755 . 4_755 4_755
N(4) Gd(1) O(4) C(17) -13.8(5) ? 4_755 . 4_755 4_755
N(1) Gd(1) N(1) C(1) -34(9) ? . . 4_755 4_755
N(1) Gd(1) N(1) C(5) 140(9) ? . . 4_755 4_755
N(1) Gd(1) N(1) C(1) -34(9) ? 4_755 . . .
N(1) Gd(1) N(1) C(5) 140(9) ? 4_755 . . .
N(1) Gd(1) N(2) C(6) 17.5(4) ? . . . .
N(1) Gd(1) N(2) C(8) 154.8(5) ? . . . .
N(2) Gd(1) N(1) C(1) -4.3(4) ? . . . .
N(2) Gd(1) N(1) C(5) 169.7(5) ? . . . .
N(1) Gd(1) N(2) C(6) -163.0(4) ? . . 4_755 4_755
N(1) Gd(1) N(2) C(8) -25.7(5) ? . . 4_755 4_755
N(2) Gd(1) N(1) C(1) -62.7(4) ? 4_755 . . .
N(2) Gd(1) N(1) C(5) 111.4(4) ? 4_755 . . .
N(1) Gd(1) N(4) C(14) 21.4(4) ? . . . .
N(1) Gd(1) N(4) C(16) 161.5(4) ? . . . .
N(4) Gd(1) N(1) C(1) 172.0(5) ? . . . .
N(4) Gd(1) N(1) C(5) -14.0(4) ? . . . .
N(1) Gd(1) N(4) C(14) -158.2(4) ? . . 4_755 4_755
N(1) Gd(1) N(4) C(16) -18.0(4) ? . . 4_755 4_755
N(4) Gd(1) N(1) C(1) 120.6(4) ? 4_755 . . .
N(4) Gd(1) N(1) C(5) -65.4(5) ? 4_755 . . .
N(1) Gd(1) N(2) C(6) -163.0(4) ? 4_755 . . .
N(1) Gd(1) N(2) C(8) -25.7(5) ? 4_755 . . .
N(2) Gd(1) N(1) C(1) -62.7(4) ? . . 4_755 4_755
N(2) Gd(1) N(1) C(5) 111.4(4) ? . . 4_755 4_755
N(1) Gd(1) N(2) C(6) 17.5(4) ? 4_755 . 4_755 4_755
N(1) Gd(1) N(2) C(8) 154.8(5) ? 4_755 . 4_755 4_755
N(2) Gd(1) N(1) C(1) -4.3(4) ? 4_755 . 4_755 4_755
N(2) Gd(1) N(1) C(5) 169.7(5) ? 4_755 . 4_755 4_755
N(1) Gd(1) N(4) C(14) -158.2(4) ? 4_755 . . .
N(1) Gd(1) N(4) C(16) -18.0(4) ? 4_755 . . .
N(4) Gd(1) N(1) C(1) 120.6(4) ? . . 4_755 4_755
N(4) Gd(1) N(1) C(5) -65.4(5) ? . . 4_755 4_755
N(1) Gd(1) N(4) C(14) 21.4(4) ? 4_755 . 4_755 4_755
N(1) Gd(1) N(4) C(16) 161.5(4) ? 4_755 . 4_755 4_755
N(4) Gd(1) N(1) C(1) 172.0(5) ? 4_755 . 4_755 4_755
N(4) Gd(1) N(1) C(5) -14.0(4) ? 4_755 . 4_755 4_755
N(2) Gd(1) N(2) C(6) 147.0(5) ? . . 4_755 4_755
N(2) Gd(1) N(2) C(8) -75.7(4) ? . . 4_755 4_755
N(2) Gd(1) N(2) C(6) 147.0(5) ? 4_755 . . .
N(2) Gd(1) N(2) C(8) -75.7(4) ? 4_755 . . .
N(2) Gd(1) N(4) C(14) 25.3(5) ? . . . .
N(2) Gd(1) N(4) C(16) 165.4(3) ? . . . .
N(4) Gd(1) N(2) C(6) 13.6(5) ? . . . .
N(4) Gd(1) N(2) C(8) 150.9(4) ? . . . .
N(2) Gd(1) N(4) C(14) -81.1(5) ? . . 4_755 4_755
N(2) Gd(1) N(4) C(16) 59.1(4) ? . . 4_755 4_755
N(4) Gd(1) N(2) C(6) -87.7(5) ? 4_755 . . .
N(4) Gd(1) N(2) C(8) 49.6(5) ? 4_755 . . .
N(2) Gd(1) N(4) C(14) -81.1(5) ? 4_755 . . .
N(2) Gd(1) N(4) C(16) 59.1(4) ? 4_755 . . .
N(4) Gd(1) N(2) C(6) -87.7(5) ? . . 4_755 4_755
N(4) Gd(1) N(2) C(8) 49.6(5) ? . . 4_755 4_755
N(2) Gd(1) N(4) C(14) 25.3(5) ? 4_755 . 4_755 4_755
N(2) Gd(1) N(4) C(16) 165.4(3) ? 4_755 . 4_755 4_755
N(4) Gd(1) N(2) C(6) 13.6(5) ? 4_755 . 4_755 4_755
N(4) Gd(1) N(2) C(8) 150.9(4) ? 4_755 . 4_755 4_755
N(4) Gd(1) N(4) C(14) 156.6(5) ? . . 4_755 4_755
N(4) Gd(1) N(4) C(16) -63.3(4) ? . . 4_755 4_755
N(4) Gd(1) N(4) C(14) 156.6(5) ? 4_755 . . .
N(4) Gd(1) N(4) C(16) -63.3(4) ? 4_755 . . .
C(6) O(1) C(7) C(8) -2.1(7) ? . . . .
C(7) O(1) C(6) N(2) -0.5(8) ? . . . .
C(7) O(1) C(6) C(1) 176.1(6) ? . . . .
Gd(1) O(2) C(9) N(3) 164.5(5) ? . . . .
Gd(1) O(2) C(9) C(8) -17.0(8) ? . . . .
C(14) O(3) C(15) C(16) -0.1(5) ? . . . .
C(15) O(3) C(14) N(4) -2.0(9) ? . . . .
C(15) O(3) C(14) C(5) 174.9(6) ? . . . .
Gd(1) O(4) C(17) N(5) -171.1(5) ? . . . .
Gd(1) O(4) C(17) C(16) 7.1(8) ? . . . .
O(9) O(9) N(7) O(8) -84(69) ? 4_755 . . .
O(9) O(9) N(7) O(10) 97(68) ? 4_755 . . .
N(7) O(9) O(9) N(7) 48(81) ? . . 4_755 4_755
Gd(1) N(1) C(1) C(2) 173.2(4) ? . . . .
Gd(1) N(1) C(1) C(6) -6.8(6) ? . . . .
Gd(1) N(1) C(5) C(4) -172.9(5) ? . . . .
Gd(1) N(1) C(5) C(14) 6.7(7) ? . . . .
C(1) N(1) C(5) C(4) 1.2(9) ? . . . .
C(1) N(1) C(5) C(14) -179.1(5) ? . . . .
C(5) N(1) C(1) C(2) -1.0(9) ? . . . .
C(5) N(1) C(1) C(6) 179.0(5) ? . . . .
Gd(1) N(2) C(6) O(1) 145.9(5) ? . . . .
Gd(1) N(2) C(6) C(1) -30.6(8) ? . . . .
Gd(1) N(2) C(8) C(7) -145.5(4) ? . . . .
Gd(1) N(2) C(8) C(9) -21.4(6) ? . . . .
C(6) N(2) C(8) C(7) -3.9(7) ? . . . .
C(6) N(2) C(8) C(9) 120.2(6) ? . . . .
C(8) N(2) C(6) O(1) 3.0(8) ? . . . .
C(8) N(2) C(6) C(1) -173.6(5) ? . . . .
C(9) N(3) C(10) C(11) 64.0(12) ? . . . .
C(9) N(3) C(10) C(12) -176.3(7) ? . . . .
C(9) N(3) C(10) C(13) -60.1(11) ? . . . .
C(10) N(3) C(9) O(2) -1.6(12) ? . . . .
C(10) N(3) C(9) C(8) 180.0(6) ? . . . .
Gd(1) N(4) C(14) O(3) 148.3(5) ? . . . .
Gd(1) N(4) C(14) C(5) -28.6(8) ? . . . .
Gd(1) N(4) C(16) C(15) -147.3(4) ? . . . .
Gd(1) N(4) C(16) C(17) -22.2(6) ? . . . .
C(14) N(4) C(16) C(15) -2.9(7) ? . . . .
C(14) N(4) C(16) C(17) 122.2(6) ? . . . .
C(16) N(4) C(14) O(3) 3.3(8) ? . . . .
C(16) N(4) C(14) C(5) -173.6(6) ? . . . .
C(17) N(5) C(18) C(19) 169.4(8) ? . . . .
C(17) N(5) C(18) C(20) 52.5(12) ? . . . .
C(17) N(5) C(18) C(21) -69.7(11) ? . . . .
C(18) N(5) C(17) O(4) 5.0(13) ? . . . .
C(18) N(5) C(17) C(16) -173.3(7) ? . . . .
N(1) C(1) C(2) C(3) -1.2(10) ? . . . .
N(1) C(1) C(6) O(1) -152.0(5) ? . . . .
N(1) C(1) C(6) N(2) 24.5(9) ? . . . .
C(2) C(1) C(6) O(1) 28.0(10) ? . . . .
C(2) C(1) C(6) N(2) -155.5(7) ? . . . .
C(6) C(1) C(2) C(3) 178.8(6) ? . . . .
C(1) C(2) C(3) C(4) 3.1(10) ? . . . .
C(2) C(3) C(4) C(5) -2.9(10) ? . . . .
C(3) C(4) C(5) N(1) 0.7(10) ? . . . .
C(3) C(4) C(5) C(14) -178.9(6) ? . . . .
N(1) C(5) C(14) O(3) -163.2(6) ? . . . .
N(1) C(5) C(14) N(4) 13.7(9) ? . . . .
C(4) C(5) C(14) O(3) 16.4(10) ? . . . .
C(4) C(5) C(14) N(4) -166.7(6) ? . . . .
O(1) C(7) C(8) N(2) 3.6(7) ? . . . .
O(1) C(7) C(8) C(9) -112.9(6) ? . . . .
N(2) C(8) C(9) O(2) 23.2(7) ? . . . .
N(2) C(8) C(9) N(3) -158.3(6) ? . . . .
C(7) C(8) C(9) O(2) 138.7(6) ? . . . .
C(7) C(8) C(9) N(3) -42.7(9) ? . . . .
O(3) C(15) C(16) N(4) 1.8(6) ? . . . .
O(3) C(15) C(16) C(17) -115.4(7) ? . . . .
N(4) C(16) C(17) O(4) 9.7(8) ? . . . .
N(4) C(16) C(17) N(5) -172.0(6) ? . . . .
C(15) C(16) C(17) O(4) 124.5(6) ? . . . .
C(15) C(16) C(17) N(5) -57.2(9) ? . . . .
